data_7029765
loop_
_publ_author_name
'Gusev, Alexey N'
'Nemec, Ivan'
'Herchel, Radovan'
'Bayjyyev, Eziz'
'Nyshchimenko, Galyna A'
'Alexandrov, Grigory G'
'Eremenko, Igor L'
'Tr\'avn\'i\<cek, Zden\<ek'
'Hasegawa, Miki'
'Linert, Wolfgang'

_publ_section_title
;
 Versatile coordination modes of
 bis[5-(2-pyridine-2-yl)-1,2,4-triazole-3-yl]alkanes in Cu(ii) complexes.
;
_journal_issue 19
_journal_name_full 'Dalton transactions (Cambridge, England : 2003)'
_journal_page_first 7153
_journal_page_last 7165
_journal_paper_doi 10.1039/c4dt00462k
_journal_volume 43
_journal_year 2014
_chemical_formula_sum 'C17 H17.25 Cl2 Cu N8 O0.75'
_chemical_formula_weight 480.08
_chemical_name_systematic
; 
 ? 
;
_space_group_IT_number 2
_symmetry_cell_setting triclinic
_symmetry_space_group_name_Hall '-P 1'
_symmetry_space_group_name_H-M 'P -1'
_atom_sites_solution_hydrogens geom
_atom_sites_solution_primary direct
_atom_sites_solution_secondary difmap
_audit_creation_method SHELXL-97
_cell_angle_alpha 70.4200(10)
_cell_angle_beta 88.867(2)
_cell_angle_gamma 89.447(2)
_cell_formula_units_Z 8
_cell_length_a 9.6933(8)
_cell_length_b 21.0519(18)
_cell_length_c 22.3646(19)
_cell_measurement_reflns_used 1407
_cell_measurement_temperature 296(2)
_cell_measurement_theta_max 21.66
_cell_measurement_theta_min 2.92
_cell_volume 4299.0(6)
_computing_cell_refinement 'Bruker SAINT'
_computing_data_collection 'Bruker APEX2'
_computing_data_reduction 'Bruker SAINT'
_computing_molecular_graphics 'Bruker SHELXTL'
_computing_publication_material 'Bruker SHELXTL'
_computing_structure_refinement 'SHELXL-97 (Sheldrick, 1997)'
_computing_structure_solution 'SHELXS-97 (Sheldrick, 1990)'
_diffrn_ambient_temperature 296(2)
_diffrn_measured_fraction_theta_full 0.966
_diffrn_measured_fraction_theta_max 0.966
_diffrn_measurement_device_type 'Bruker APEX-II CCD'
_diffrn_measurement_method '\f and \w scans'
_diffrn_radiation_monochromator graphite
_diffrn_radiation_source 'fine-focus sealed tube'
_diffrn_radiation_type MoK\a
_diffrn_radiation_wavelength 0.71073
_diffrn_reflns_av_R_equivalents 0.0994
_diffrn_reflns_av_sigmaI/netI 0.2866
_diffrn_reflns_limit_h_max 11
_diffrn_reflns_limit_h_min -11
_diffrn_reflns_limit_k_max 24
_diffrn_reflns_limit_k_min -25
_diffrn_reflns_limit_l_max 26
_diffrn_reflns_limit_l_min -23
_diffrn_reflns_number 22698
_diffrn_reflns_theta_full 25.35
_diffrn_reflns_theta_max 25.35
_diffrn_reflns_theta_min 1.95
_diffrn_standards_number 0
_exptl_absorpt_coefficient_mu 1.288
_exptl_absorpt_correction_T_max 0.7452
_exptl_absorpt_correction_T_min 0.4646
_exptl_absorpt_correction_type empirical
_exptl_absorpt_process_details sadabs
_exptl_crystal_density_diffrn 1.483
_exptl_crystal_density_meas 0
_exptl_crystal_density_method 'not measured'
_exptl_crystal_F_000 1954
_exptl_crystal_size_max 0.32
_exptl_crystal_size_mid 0.16
_exptl_crystal_size_min 0.07
_refine_diff_density_max 1.817
_refine_diff_density_min -0.622
_refine_diff_density_rms 0.118
_refine_ls_extinction_method none
_refine_ls_goodness_of_fit_ref 0.999
_refine_ls_hydrogen_treatment mixed
_refine_ls_matrix_type full
_refine_ls_number_parameters 1071
_refine_ls_number_reflns 15216
_refine_ls_number_restraints 9
_refine_ls_restrained_S_all 1.004
_refine_ls_R_factor_all 0.2340
_refine_ls_R_factor_gt 0.0977
_refine_ls_shift/su_max 0.000
_refine_ls_shift/su_mean 0.000
_refine_ls_structure_factor_coef Fsqd
_refine_ls_weighting_details 'calc w=1/[\s^2^(Fo^2^)+(0.0396P)^2^+0.0000P] where P=(Fo^2^+2Fc^2^)/3'
_refine_ls_weighting_scheme calc
_refine_ls_wR_factor_gt 0.1838
_refine_ls_wR_factor_ref 0.2200
_reflns_number_gt 5404
_reflns_number_total 15216
_reflns_threshold_expression >2sigma(I)
_cod_data_source_file c4dt00462k2.cif
_cod_data_source_block complex2
_cod_depositor_comments
;Adding full bibliography for
 ./tmp-cod-update-bibliographies-12899/cifs/7029765.cif.
;
_cod_original_sg_symbol_H-M P-1
_cod_database_code 7029765

loop_
_symmetry_equiv_pos_as_xyz
'x, y, z'
'-x, -y, -z'

loop_
_atom_site_label
_atom_site_type_symbol
_atom_site_fract_x
_atom_site_fract_y
_atom_site_fract_z
_atom_site_U_iso_or_equiv
_atom_site_adp_type
_atom_site_occupancy
_atom_site_symmetry_multiplicity
_atom_site_calc_flag
_atom_site_refinement_flags
Cu1 Cu -0.16570(14) -0.07361(6) 0.20774(6) 0.0455(4) Uani 1 1 d .
Cl1 Cl 0.0391(3) -0.04160(14) 0.15206(17) 0.0699(10) Uani 1 1 d .
N1 N -0.2567(9) 0.0156(4) 0.1575(4) 0.040(2) Uani 1 1 d .
N2 N -0.2411(9) -0.0491(4) 0.2779(5) 0.050(3) Uani 1 1 d .
N3 N -0.3393(10) 0.0374(4) 0.3059(5) 0.052(3) Uani 1 1 d .
N4 N -0.3104(10) -0.0168(5) 0.3575(5) 0.058(3) Uani 1 1 d .
H4B H -0.3282 -0.0192 0.3960 0.070 Uiso 1 1 calc R
N5 N -0.2596(9) -0.1453(4) 0.1680(4) 0.045(2) Uani 1 1 d .
N6 N -0.0900(9) -0.1600(4) 0.2630(4) 0.043(2) Uani 1 1 d .
N7 N -0.0378(10) -0.2677(4) 0.2790(4) 0.053(3) Uani 1 1 d .
N8 N 0.0283(10) -0.2443(4) 0.3212(4) 0.057(3) Uani 1 1 d .
H8B H 0.0829 -0.2678 0.3502 0.069 Uiso 1 1 calc R
C1 C -0.2626(12) 0.0442(5) 0.0936(5) 0.052(3) Uani 1 1 d .
H1A H -0.2321 0.0199 0.0680 0.062 Uiso 1 1 calc R
C2 C -0.3127(13) 0.1084(6) 0.0660(6) 0.061(4) Uani 1 1 d .
H2A H -0.3127 0.1269 0.0219 0.074 Uiso 1 1 calc R
C3 C -0.3618(12) 0.1453(5) 0.1003(7) 0.057(3) Uani 1 1 d .
H3A H -0.3969 0.1884 0.0809 0.069 Uiso 1 1 calc R
C4 C -0.3584(12) 0.1169(5) 0.1657(6) 0.055(3) Uani 1 1 d .
H4A H -0.3908 0.1408 0.1913 0.067 Uiso 1 1 calc R
C5 C -0.3059(11) 0.0518(5) 0.1926(6) 0.044(3) Uani 1 1 d .
C6 C -0.2972(11) 0.0159(5) 0.2600(5) 0.042(3) Uani 1 1 d .
C7 C -0.2511(12) -0.0658(5) 0.3411(7) 0.055(4) Uani 1 1 d .
C8 C -0.2047(16) -0.1326(6) 0.3915(6) 0.077(4) Uani 1 1 d .
H8A H -0.2686 -0.1653 0.4131 0.092 Uiso 1 1 calc R
C9 C -0.0560(14) -0.1428(5) 0.4042(6) 0.057(3) Uani 1 1 d .
H9A H -0.0441 -0.1869 0.4361 0.069 Uiso 1 1 calc R
H9B H -0.0268 -0.1097 0.4228 0.069 Uiso 1 1 calc R
C10 C 0.0413(13) -0.1384(5) 0.3489(6) 0.062(4) Uani 1 1 d .
H10A H 0.0472 -0.0918 0.3212 0.074 Uiso 1 1 calc R
H10B H 0.1328 -0.1526 0.3650 0.074 Uiso 1 1 calc R
C11 C -0.3443(12) -0.1346(5) 0.1213(5) 0.052(3) Uani 1 1 d .
H11A H -0.3826 -0.0918 0.1042 0.063 Uiso 1 1 calc R
C12 C -0.3807(12) -0.1829(6) 0.0955(6) 0.062(3) Uani 1 1 d .
H12A H -0.4410 -0.1724 0.0617 0.074 Uiso 1 1 calc R
C13 C -0.3268(14) -0.2469(6) 0.1204(6) 0.066(4) Uani 1 1 d .
H13A H -0.3515 -0.2808 0.1047 0.080 Uiso 1 1 calc R
C14 C -0.2395(14) -0.2586(5) 0.1670(6) 0.068(4) Uani 1 1 d .
H14A H -0.1992 -0.3010 0.1837 0.081 Uiso 1 1 calc R
C15 C -0.2058(12) -0.2071(5) 0.1924(5) 0.044(3) Uani 1 1 d .
C16 C -0.1101(11) -0.2151(5) 0.2444(5) 0.037(3) Uani 1 1 d .
C17 C -0.0036(12) -0.1808(5) 0.3112(5) 0.049(3) Uani 1 1 d .
Cu2 Cu -0.29273(14) 0.39798(6) 0.29252(6) 0.0446(4) Uani 1 1 d .
Cl2 Cl -0.4965(3) 0.39045(14) 0.35051(15) 0.0618(9) Uani 1 1 d .
N1A N -0.2011(9) 0.4540(4) 0.3386(4) 0.042(2) Uani 1 1 d .
N2A N -0.2256(9) 0.4750(4) 0.2176(4) 0.038(2) Uani 1 1 d .
N3A N -0.1274(9) 0.5788(4) 0.1874(4) 0.042(2) Uani 1 1 d .
N4A N -0.1608(9) 0.5605(4) 0.1367(4) 0.048(2) Uani 1 1 d .
H4AB H -0.1463 0.5853 0.0978 0.058 Uiso 1 1 calc R
N5A N -0.2002(10) 0.2980(4) 0.3382(5) 0.049(2) Uani 1 1 d .
N6A N -0.3651(9) 0.3477(4) 0.2411(4) 0.045(2) Uani 1 1 d .
N7A N -0.4095(10) 0.2498(4) 0.2272(5) 0.057(3) Uani 1 1 d .
N8A N -0.4763(10) 0.3006(4) 0.1841(5) 0.058(3) Uani 1 1 d .
H8AC H -0.5286 0.2956 0.1554 0.069 Uiso 1 1 calc R
C1A C -0.1998(12) 0.4401(5) 0.4021(5) 0.050(3) Uani 1 1 d .
H1AA H -0.2325 0.3986 0.4285 0.060 Uiso 1 1 calc R
C2A C -0.1523(12) 0.4849(5) 0.4289(6) 0.054(3) Uani 1 1 d .
H2AA H -0.1519 0.4732 0.4729 0.065 Uiso 1 1 calc R
C3A C -0.1053(11) 0.5464(6) 0.3921(6) 0.055(3) Uani 1 1 d .
H3AA H -0.0730 0.5770 0.4103 0.066 Uiso 1 1 calc R
C4A C -0.1067(11) 0.5625(5) 0.3264(6) 0.047(3) Uani 1 1 d .
H4AA H -0.0746 0.6040 0.2997 0.057 Uiso 1 1 calc R
C5A C -0.1561(10) 0.5162(5) 0.3021(5) 0.035(3) Uani 1 1 d .
C6A C -0.1672(10) 0.5270(5) 0.2346(5) 0.033(3) Uani 1 1 d .
C7A C -0.2201(11) 0.4983(5) 0.1547(6) 0.044(3) Uani 1 1 d .
C8A C -0.2622(13) 0.4638(6) 0.1086(6) 0.060(3) Uani 1 1 d .
H8AA H -0.2143 0.4857 0.0685 0.072 Uiso 1 1 calc R
H8AB H -0.2293 0.4175 0.1245 0.072 Uiso 1 1 calc R
C9A C -0.4126(12) 0.4623(5) 0.0954(5) 0.055(3) Uani 1 1 d .
H9AA H -0.4233 0.4408 0.0636 0.066 Uiso 1 1 calc R
H9AB H -0.4447 0.5085 0.0771 0.066 Uiso 1 1 calc R
C10A C -0.5057(12) 0.4264(5) 0.1522(6) 0.059(3) Uani 1 1 d .
H10C H -0.5169 0.4547 0.1784 0.071 Uiso 1 1 calc R
H10D H -0.5960 0.4202 0.1371 0.071 Uiso 1 1 calc R
C11A C -0.1176(13) 0.2770(6) 0.3861(6) 0.061(3) Uani 1 1 d .
H11B H -0.0820 0.3090 0.4018 0.073 Uiso 1 1 calc R
C12A C -0.0782(15) 0.2094(6) 0.4158(6) 0.080(4) Uani 1 1 d .
H12B H -0.0170 0.1964 0.4493 0.096 Uiso 1 1 calc R
C13A C -0.1376(16) 0.1631(6) 0.3913(7) 0.082(5) Uani 1 1 d .
H13B H -0.1184 0.1174 0.4098 0.098 Uiso 1 1 calc R
C14A C -0.2207(13) 0.1836(5) 0.3421(6) 0.060(4) Uani 1 1 d .
H14B H -0.2579 0.1524 0.3258 0.072 Uiso 1 1 calc R
C15A C -0.2518(12) 0.2505(5) 0.3153(5) 0.050(3) Uani 1 1 d .
C16A C -0.3451(12) 0.2795(5) 0.2615(5) 0.045(3) Uani 1 1 d .
C17A C -0.4512(11) 0.3599(5) 0.1915(6) 0.049(3) Uani 1 1 d .
Cu3 Cu 0.29141(14) 0.59037(6) 0.21096(6) 0.0445(4) Uani 1 1 d .
Cl3 Cl 0.4956(3) 0.59946(14) 0.15187(15) 0.0582(9) Uani 1 1 d .
N1B N 0.2064(9) 0.6908(4) 0.1637(4) 0.047(2) Uani 1 1 d .
N2B N 0.3706(9) 0.6412(4) 0.2619(4) 0.046(2) Uani 1 1 d .
N3B N 0.4200(11) 0.7416(5) 0.2695(5) 0.064(3) Uani 1 1 d .
N4B N 0.4845(10) 0.6882(5) 0.3153(5) 0.062(3) Uani 1 1 d .
H4BB H 0.5386 0.6925 0.3437 0.074 Uiso 1 1 calc R
N5B N 0.2022(8) 0.5349(4) 0.1648(4) 0.041(2) Uani 1 1 d .
N6B N 0.2244(9) 0.5133(4) 0.2869(4) 0.039(2) Uani 1 1 d .
N7B N 0.1261(9) 0.4103(4) 0.3169(4) 0.048(2) Uani 1 1 d .
N8B N 0.1605(9) 0.4293(4) 0.3678(4) 0.046(2) Uani 1 1 d .
H8BC H 0.1467 0.4044 0.4067 0.055 Uiso 1 1 calc R
C1B C 0.1211(13) 0.7105(6) 0.1146(6) 0.057(3) Uani 1 1 d .
H1BA H 0.0806 0.6783 0.1004 0.068 Uiso 1 1 calc R
C2B C 0.0917(16) 0.7795(7) 0.0839(6) 0.085(5) Uani 1 1 d .
H2BA H 0.0361 0.7929 0.0484 0.102 Uiso 1 1 calc R
C3B C 0.1453(16) 0.8265(6) 0.1066(7) 0.077(4) Uani 1 1 d .
H3BA H 0.1211 0.8716 0.0885 0.092 Uiso 1 1 calc R
C4B C 0.2354(16) 0.8067(6) 0.1563(6) 0.077(5) Uani 1 1 d .
H4BA H 0.2772 0.8384 0.1705 0.093 Uiso 1 1 calc R
C5B C 0.2632(13) 0.7367(5) 0.1854(6) 0.053(3) Uani 1 1 d .
C6B C 0.3513(12) 0.7090(5) 0.2394(6) 0.051(3) Uani 1 1 d .
C7B C 0.4517(13) 0.6303(6) 0.3092(6) 0.053(3) Uani 1 1 d .
C8B C 0.5007(12) 0.5622(5) 0.3507(6) 0.055(3) Uani 1 1 d .
H8BA H 0.5926 0.5668 0.3651 0.066 Uiso 1 1 calc R
H8BB H 0.5074 0.5328 0.3254 0.066 Uiso 1 1 calc R
C9B C 0.4085(13) 0.5287(6) 0.4086(6) 0.066(4) Uani 1 1 d .
H9BA H 0.4173 0.5532 0.4381 0.079 Uiso 1 1 calc R
H9BB H 0.4422 0.4832 0.4295 0.079 Uiso 1 1 calc R
C10B C 0.2534(13) 0.5248(6) 0.3947(5) 0.057(3) Uani 1 1 d .
H10F H 0.2055 0.5031 0.4347 0.069 Uiso 1 1 calc R
H10G H 0.2181 0.5706 0.3778 0.069 Uiso 1 1 calc R
C11B C 0.1992(12) 0.5477(5) 0.1014(5) 0.047(3) Uani 1 1 d .
H11D H 0.2360 0.5881 0.0745 0.057 Uiso 1 1 calc R
C12B C 0.1425(12) 0.5024(6) 0.0746(6) 0.057(3) Uani 1 1 d .
H12D H 0.1341 0.5139 0.0309 0.068 Uiso 1 1 calc R
C13B C 0.1014(12) 0.4428(6) 0.1136(6) 0.053(3) Uani 1 1 d .
H13D H 0.0691 0.4111 0.0966 0.064 Uiso 1 1 calc R
C14B C 0.1049(11) 0.4263(5) 0.1779(6) 0.046(3) Uani 1 1 d .
H14D H 0.0738 0.3846 0.2046 0.055 Uiso 1 1 calc R
C15B C 0.1545(10) 0.4720(5) 0.2014(5) 0.038(3) Uani 1 1 d .
C16B C 0.1669(10) 0.4623(5) 0.2709(5) 0.033(3) Uani 1 1 d .
C17B C 0.2169(11) 0.4897(5) 0.3510(5) 0.042(3) Uani 1 1 d .
Cu4 Cu 0.23424(15) 0.06975(6) 0.27210(6) 0.0452(4) Uani 1 1 d .
Cl4 Cl 0.0268(3) 0.04034(13) 0.32923(15) 0.0617(9) Uani 1 1 d .
N1C N 0.3090(10) 0.1398(4) 0.3172(4) 0.047(2) Uani 1 1 d .
N2C N 0.1552(8) 0.1546(4) 0.2194(4) 0.041(2) Uani 1 1 d .
N3C N 0.0727(11) 0.2575(4) 0.2146(5) 0.058(3) Uani 1 1 d .
N4C N 0.0158(10) 0.2359(4) 0.1688(4) 0.056(3) Uani 1 1 d .
H4CB H -0.0443 0.2581 0.1420 0.067 Uiso 1 1 calc R
N5C N 0.3207(9) -0.0192(4) 0.3227(4) 0.043(2) Uani 1 1 d .
N6C N 0.3102(10) 0.0437(4) 0.1999(4) 0.046(2) Uani 1 1 d .
N7C N 0.4126(9) -0.0403(4) 0.1737(5) 0.048(3) Uani 1 1 d .
N8C N 0.3816(9) 0.0139(5) 0.1231(4) 0.049(3) Uani 1 1 d .
H8CC H 0.4005 0.0164 0.0847 0.058 Uiso 1 1 calc R
C1C C 0.3938(12) 0.1292(6) 0.3663(5) 0.055(3) Uani 1 1 d .
H1CA H 0.4439 0.0892 0.3797 0.065 Uiso 1 1 calc R
C2C C 0.4108(14) 0.1746(7) 0.3982(6) 0.075(4) Uani 1 1 d .
H2CA H 0.4696 0.1646 0.4325 0.091 Uiso 1 1 calc R
C3C C 0.3396(15) 0.2345(7) 0.3784(6) 0.075(4) Uani 1 1 d .
H3CA H 0.3487 0.2658 0.3991 0.090 Uiso 1 1 calc R
C4C C 0.2555(15) 0.2471(5) 0.3277(6) 0.073(4) Uani 1 1 d .
H4CA H 0.2096 0.2882 0.3127 0.088 Uiso 1 1 calc R
C5C C 0.2365(12) 0.1985(5) 0.2972(5) 0.046(3) Uani 1 1 d .
C6C C 0.1549(11) 0.2078(5) 0.2425(5) 0.046(3) Uani 1 1 d .
C7C C 0.0673(12) 0.1746(5) 0.1716(6) 0.050(3) Uani 1 1 d .
C8C C 0.0270(12) 0.1362(5) 0.1274(5) 0.047(3) Uani 1 1 d .
H8CA H 0.0162 0.0888 0.1520 0.057 Uiso 1 1 calc R
H8CB H -0.0612 0.1529 0.1086 0.057 Uiso 1 1 calc R
C9C C 0.1331(14) 0.1434(6) 0.0750(5) 0.060(4) Uani 1 1 d .
H9CA H 0.1061 0.1135 0.0524 0.072 Uiso 1 1 calc R
H9CB H 0.1261 0.1891 0.0454 0.072 Uiso 1 1 calc R
C10C C 0.2820(12) 0.1301(5) 0.0908(6) 0.058(3) Uani 1 1 d .
H10E H 0.3139 0.1646 0.1071 0.069 Uiso 1 1 calc R
H10H H 0.3329 0.1357 0.0516 0.069 Uiso 1 1 calc R
C11C C 0.3213(13) -0.0478(6) 0.3861(6) 0.060(4) Uani 1 1 d .
H11C H 0.2853 -0.0237 0.4109 0.072 Uiso 1 1 calc R
C12C C 0.3729(14) -0.1110(6) 0.4155(6) 0.070(4) Uani 1 1 d .
H12C H 0.3707 -0.1291 0.4596 0.084 Uiso 1 1 calc R
C13C C 0.4279(13) -0.1482(5) 0.3807(7) 0.062(4) Uani 1 1 d .
H13C H 0.4642 -0.1910 0.4005 0.075 Uiso 1 1 calc R
C14C C 0.4277(13) -0.1204(5) 0.3159(6) 0.056(3) Uani 1 1 d .
H14C H 0.4626 -0.1442 0.2905 0.067 Uiso 1 1 calc R
C15C C 0.3740(11) -0.0557(5) 0.2888(5) 0.040(3) Uani 1 1 d .
C16C C 0.3652(11) -0.0193(5) 0.2195(6) 0.042(3) Uani 1 1 d .
C17C C 0.3203(12) 0.0624(5) 0.1378(6) 0.045(3) Uani 1 1 d .
Cl5 Cl 0.5000 0.0000 0.0000 0.0673(13) Uani 1 2 d S
Cl6 Cl -0.1068(6) 0.6506(3) 0.0050(2) 0.0495(15) Uani 0.50 1 d P
Cl7 Cl 0.0916(5) 0.3431(3) 0.5002(3) 0.0511(15) Uani 0.50 1 d P
Cl8 Cl -0.1725(5) 0.3206(2) 0.0597(3) 0.0433(14) Uani 0.50 1 d P
Cl9 Cl 0.1916(6) -0.3243(2) 0.4356(3) 0.0469(15) Uani 0.50 1 d P
Cl10 Cl -0.6518(6) 0.3012(3) 0.0789(3) 0.0579(17) Uani 0.50 1 d P
Cl11 Cl 0.6724(7) 0.6972(3) 0.4138(3) 0.0653(18) Uani 0.50 1 d P
Cl12 Cl -0.3782(10) 0.0045(4) 0.4782(3) 0.098(3) Uani 0.50 1 d P
O1W O -0.4229(8) 0.2980(6) -0.0135(5) 0.168(6) Uani 1 1 d D
O2W O 0.4370(8) -0.2951(7) 0.5056(5) 0.213(8) Uani 1 1 d D
O3W O -0.1076(12) -0.0494(12) 0.5324(6) 0.278(11) Uani 1 1 d D
H1W1 H -0.3571 0.3043 0.0068 0.220 Uiso 1 1 d D
H2W1 H -0.4838 0.2992 0.0123 0.220 Uiso 1 1 d D
H1W2 H 0.3719 -0.3032 0.4859 0.220 Uiso 1 1 d D
H2W2 H 0.4984 -0.2976 0.4804 0.220 Uiso 1 1 d D
H2W3 H -0.0890 -0.0457 0.5667 0.220 Uiso 1 1 d D
H1W3 H -0.1824 -0.0333 0.5180 0.220 Uiso 1 1 d D

loop_
_atom_site_aniso_label
_atom_site_aniso_U_11
_atom_site_aniso_U_22
_atom_site_aniso_U_33
_atom_site_aniso_U_23
_atom_site_aniso_U_13
_atom_site_aniso_U_12
Cu1 0.0608(10) 0.0265(7) 0.0487(9) -0.0118(6) -0.0084(8) 0.0060(6)
Cl1 0.061(2) 0.0416(17) 0.102(3) -0.0187(18) 0.020(2) 0.0011(15)
N1 0.052(6) 0.024(4) 0.042(6) -0.010(4) 0.001(5) -0.002(4)
N2 0.041(6) 0.038(5) 0.046(7) 0.018(5) 0.021(6) 0.008(4)
N3 0.084(8) 0.036(5) 0.039(6) -0.016(5) -0.002(6) 0.008(5)
N4 0.075(8) 0.055(7) 0.050(7) -0.024(6) 0.000(6) -0.003(6)
N5 0.058(6) 0.021(4) 0.055(6) -0.013(4) -0.016(5) 0.008(4)
N6 0.050(6) 0.024(5) 0.052(6) -0.008(4) -0.007(5) 0.006(4)
N7 0.073(7) 0.031(5) 0.047(6) -0.003(5) -0.009(6) 0.008(5)
N8 0.076(7) 0.037(6) 0.059(7) -0.015(5) -0.026(6) 0.004(5)
C1 0.074(9) 0.048(7) 0.027(7) -0.005(6) 0.000(7) 0.006(6)
C2 0.071(9) 0.058(8) 0.036(8) 0.011(7) -0.011(7) 0.000(7)
C3 0.058(8) 0.030(6) 0.074(10) -0.005(7) -0.010(8) 0.017(6)
C4 0.078(9) 0.018(5) 0.063(9) -0.004(6) -0.009(8) 0.008(6)
C5 0.049(7) 0.031(6) 0.056(9) -0.018(6) -0.009(6) 0.013(5)
C6 0.056(8) 0.032(6) 0.039(8) -0.011(6) -0.009(6) -0.008(5)
C7 0.058(9) 0.034(7) 0.069(10) -0.013(7) 0.039(8) -0.023(6)
C8 0.119(13) 0.039(7) 0.057(9) 0.005(6) 0.000(9) -0.014(8)
C9 0.080(10) 0.041(7) 0.051(9) -0.015(6) -0.018(8) -0.003(7)
C10 0.080(10) 0.040(7) 0.069(9) -0.021(6) -0.027(8) -0.002(6)
C11 0.073(9) 0.037(6) 0.050(8) -0.018(6) -0.028(7) 0.005(6)
C12 0.057(8) 0.068(9) 0.059(9) -0.017(7) -0.026(7) -0.008(7)
C13 0.085(10) 0.049(8) 0.070(10) -0.026(7) -0.024(8) -0.010(7)
C14 0.087(10) 0.027(6) 0.089(11) -0.017(7) -0.023(9) -0.007(6)
C15 0.069(8) 0.021(5) 0.043(7) -0.011(5) 0.000(7) -0.001(5)
C16 0.050(7) 0.027(6) 0.034(7) -0.010(5) 0.003(6) -0.013(5)
C17 0.064(8) 0.027(6) 0.048(8) -0.003(5) -0.019(7) 0.007(6)
Cu2 0.0578(10) 0.0309(7) 0.0461(9) -0.0137(7) -0.0045(8) -0.0062(6)
Cl2 0.062(2) 0.0498(17) 0.076(2) -0.0246(17) 0.0130(19) -0.0102(15)
N1A 0.048(6) 0.035(5) 0.038(6) -0.004(4) 0.000(5) 0.007(4)
N2A 0.059(6) 0.037(5) 0.018(5) -0.008(4) -0.006(5) 0.001(4)
N3A 0.053(6) 0.038(5) 0.038(6) -0.017(5) 0.006(5) -0.012(4)
N4A 0.044(6) 0.049(6) 0.043(6) -0.006(5) 0.012(5) 0.000(5)
N5A 0.058(7) 0.033(5) 0.057(7) -0.018(5) -0.004(6) -0.003(5)
N6A 0.038(6) 0.032(5) 0.065(7) -0.015(5) -0.012(5) 0.006(4)
N7A 0.067(7) 0.041(6) 0.070(8) -0.026(6) -0.007(6) 0.004(5)
N8A 0.067(7) 0.047(6) 0.068(7) -0.029(6) -0.021(6) 0.003(5)
C1A 0.067(9) 0.037(6) 0.042(8) -0.006(6) -0.002(7) -0.004(6)
C2A 0.066(9) 0.044(7) 0.054(8) -0.019(6) -0.004(7) 0.002(6)
C3A 0.042(7) 0.061(8) 0.075(10) -0.038(8) -0.009(7) -0.002(6)
C4A 0.055(8) 0.030(6) 0.051(8) -0.006(6) -0.005(7) 0.002(5)
C5A 0.039(7) 0.032(6) 0.031(7) -0.008(5) 0.000(6) -0.011(5)
C6A 0.038(7) 0.027(5) 0.030(7) -0.005(5) 0.007(6) 0.006(5)
C7A 0.045(7) 0.033(6) 0.054(9) -0.014(6) 0.005(7) -0.006(5)
C8A 0.074(10) 0.057(8) 0.055(9) -0.028(7) -0.002(8) -0.001(7)
C9A 0.076(9) 0.038(6) 0.053(8) -0.017(6) -0.026(8) 0.002(6)
C10A 0.056(8) 0.045(7) 0.087(10) -0.036(7) -0.015(8) 0.003(6)
C11A 0.063(9) 0.050(8) 0.062(9) -0.009(7) -0.020(8) 0.009(6)
C12A 0.098(11) 0.047(8) 0.081(11) -0.002(8) -0.028(9) 0.025(8)
C13A 0.125(13) 0.025(7) 0.082(11) 0.000(7) -0.016(10) 0.020(8)
C14A 0.085(10) 0.026(6) 0.066(9) -0.013(6) -0.006(8) 0.004(6)
C15A 0.057(8) 0.039(7) 0.049(8) -0.009(6) -0.009(7) 0.003(6)
C16A 0.060(8) 0.024(6) 0.056(8) -0.020(6) -0.005(7) -0.006(5)
C17A 0.039(7) 0.031(6) 0.083(10) -0.026(6) -0.012(7) -0.002(5)
Cu3 0.0564(9) 0.0324(7) 0.0466(9) -0.0155(7) -0.0043(8) -0.0086(6)
Cl3 0.0482(19) 0.0528(17) 0.077(2) -0.0264(17) 0.0105(18) -0.0074(14)
N1B 0.051(6) 0.038(5) 0.053(7) -0.018(5) -0.016(5) 0.007(5)
N2B 0.048(6) 0.032(5) 0.055(7) -0.011(5) -0.022(5) 0.008(4)
N3B 0.084(8) 0.042(6) 0.078(8) -0.037(6) -0.014(7) -0.011(5)
N4B 0.080(8) 0.051(6) 0.066(7) -0.034(6) -0.016(6) 0.002(6)
N5B 0.039(6) 0.031(5) 0.048(7) -0.006(4) -0.002(5) 0.001(4)
N6B 0.055(6) 0.028(4) 0.039(6) -0.016(4) 0.004(5) -0.009(4)
N7B 0.056(6) 0.049(6) 0.039(6) -0.014(5) -0.008(5) -0.001(5)
N8B 0.053(6) 0.040(5) 0.040(6) -0.007(5) -0.003(5) -0.004(5)
C1B 0.063(9) 0.048(7) 0.056(9) -0.013(7) 0.009(8) 0.004(6)
C2B 0.114(13) 0.071(10) 0.058(10) -0.006(8) -0.019(9) 0.053(9)
C3B 0.116(13) 0.040(8) 0.063(10) -0.001(7) -0.015(10) 0.017(8)
C4B 0.137(14) 0.036(7) 0.062(10) -0.022(7) 0.006(10) 0.016(8)
C5B 0.067(9) 0.028(6) 0.063(9) -0.014(6) 0.008(8) 0.000(6)
C6B 0.059(8) 0.037(7) 0.057(9) -0.015(6) -0.006(7) -0.004(6)
C7B 0.056(8) 0.045(7) 0.069(9) -0.031(7) 0.001(8) -0.004(6)
C8B 0.048(8) 0.049(7) 0.079(10) -0.034(7) -0.028(7) 0.006(6)
C9B 0.085(10) 0.050(7) 0.064(10) -0.020(7) -0.023(9) 0.004(7)
C10B 0.073(9) 0.061(8) 0.048(8) -0.032(7) -0.005(7) -0.001(7)
C11B 0.063(8) 0.044(7) 0.032(8) -0.010(6) 0.014(7) -0.006(6)
C12B 0.057(9) 0.072(9) 0.047(8) -0.027(7) -0.009(7) 0.005(7)
C13B 0.058(8) 0.056(8) 0.058(10) -0.037(7) 0.001(8) 0.003(6)
C14B 0.049(7) 0.041(6) 0.058(9) -0.031(6) 0.008(7) -0.019(5)
C15B 0.040(7) 0.034(6) 0.044(8) -0.020(5) 0.006(6) 0.002(5)
C16B 0.026(6) 0.039(6) 0.036(7) -0.014(5) 0.009(5) -0.014(5)
C17B 0.039(7) 0.050(7) 0.036(8) -0.015(6) 0.002(6) 0.001(6)
Cu4 0.0651(10) 0.0294(7) 0.0409(9) -0.0116(6) -0.0057(8) 0.0081(6)
Cl4 0.064(2) 0.0451(17) 0.073(2) -0.0163(16) 0.0125(18) -0.0014(15)
N1C 0.059(6) 0.049(6) 0.037(6) -0.019(5) -0.004(5) -0.001(5)
N2C 0.040(6) 0.030(5) 0.050(6) -0.009(4) -0.016(5) 0.001(4)
N3C 0.091(8) 0.032(5) 0.060(7) -0.026(5) -0.022(6) 0.009(5)
N4C 0.068(7) 0.033(5) 0.062(7) -0.008(5) -0.017(6) 0.013(5)
N5C 0.060(6) 0.038(5) 0.030(6) -0.012(5) 0.001(5) 0.009(5)
N6C 0.080(7) 0.032(5) 0.033(6) -0.018(5) -0.016(6) 0.007(5)
N7C 0.063(7) 0.046(6) 0.034(6) -0.012(5) 0.000(5) 0.019(5)
N8C 0.065(7) 0.056(6) 0.030(6) -0.022(5) 0.019(5) -0.002(5)
C1C 0.059(8) 0.054(7) 0.050(8) -0.016(7) -0.009(7) -0.007(6)
C2C 0.089(11) 0.063(9) 0.070(10) -0.014(8) -0.032(8) -0.021(8)
C3C 0.114(12) 0.061(9) 0.059(10) -0.030(8) -0.020(9) -0.025(8)
C4C 0.124(13) 0.026(6) 0.064(10) -0.009(6) -0.005(9) -0.013(7)
C5C 0.056(8) 0.033(6) 0.053(8) -0.019(6) -0.009(7) 0.006(6)
C6C 0.054(8) 0.025(6) 0.056(8) -0.008(6) -0.017(7) 0.009(5)
C7C 0.061(8) 0.026(6) 0.057(8) -0.008(6) -0.002(7) 0.009(5)
C8C 0.054(8) 0.034(6) 0.060(9) -0.022(6) -0.015(7) 0.007(5)
C9C 0.093(11) 0.048(7) 0.039(8) -0.014(6) -0.018(8) 0.005(7)
C10C 0.067(9) 0.045(7) 0.051(8) -0.005(6) -0.007(7) 0.009(6)
C11C 0.097(10) 0.043(7) 0.042(8) -0.016(6) -0.020(8) 0.005(7)
C12C 0.101(11) 0.036(7) 0.057(9) 0.006(7) -0.008(8) -0.006(7)
C13C 0.082(10) 0.026(6) 0.075(11) -0.012(7) 0.006(9) -0.012(6)
C14C 0.080(9) 0.041(7) 0.045(9) -0.012(6) 0.000(8) -0.002(6)
C15C 0.040(7) 0.040(6) 0.037(8) -0.008(6) 0.007(6) 0.004(5)
C16C 0.053(8) 0.029(6) 0.048(8) -0.016(6) 0.000(7) 0.001(5)
C17C 0.051(8) 0.046(7) 0.040(8) -0.017(6) 0.001(7) 0.004(6)
Cl5 0.093(4) 0.075(3) 0.037(3) -0.024(2) -0.013(3) 0.024(3)
Cl6 0.045(3) 0.062(4) 0.025(3) 0.007(3) -0.002(3) -0.003(3)
Cl7 0.038(3) 0.060(4) 0.036(3) 0.011(3) 0.002(3) -0.008(3)
Cl8 0.033(3) 0.041(3) 0.048(4) -0.005(3) -0.001(3) 0.004(2)
Cl9 0.042(3) 0.044(3) 0.045(4) -0.002(3) 0.000(3) 0.013(3)
Cl10 0.075(4) 0.058(4) 0.037(4) -0.009(3) -0.023(3) -0.012(3)
Cl11 0.089(5) 0.061(4) 0.051(4) -0.023(3) -0.034(4) -0.002(3)
Cl12 0.186(9) 0.097(5) 0.022(4) -0.032(4) -0.022(5) 0.032(5)
O1W 0.137(11) 0.153(11) 0.144(11) 0.040(9) 0.022(9) 0.006(9)
O2W 0.102(10) 0.262(17) 0.147(12) 0.101(12) 0.016(9) 0.026(11)
O3W 0.142(13) 0.56(4) 0.118(12) -0.103(16) -0.032(10) 0.104(18)

loop_
_atom_type_symbol
_atom_type_description
_atom_type_scat_dispersion_real
_atom_type_scat_dispersion_imag
_atom_type_scat_source
C C 0.0033 0.0016 'International Tables Vol C Tables 4.2.6.8 and 6.1.1.4'
H H 0.0000 0.0000 'International Tables Vol C Tables 4.2.6.8 and 6.1.1.4'
N N 0.0061 0.0033 'International Tables Vol C Tables 4.2.6.8 and 6.1.1.4'
O O 0.0106 0.0060 'International Tables Vol C Tables 4.2.6.8 and 6.1.1.4'
Cl Cl 0.1484 0.1585 'International Tables Vol C Tables 4.2.6.8 and 6.1.1.4'
Cu Cu 0.3201 1.2651 'International Tables Vol C Tables 4.2.6.8 and 6.1.1.4'

loop_
_geom_angle_atom_site_label_1
_geom_angle_atom_site_label_2
_geom_angle_atom_site_label_3
_geom_angle
N2 Cu1 N6 93.9(4)
N2 Cu1 N1 81.1(3)
N6 Cu1 N1 174.5(4)
N2 Cu1 N5 125.3(3)
N6 Cu1 N5 78.5(3)
N1 Cu1 N5 102.7(3)
N2 Cu1 Cl1 129.4(3)
N6 Cu1 Cl1 93.4(3)
N1 Cu1 Cl1 91.4(3)
N5 Cu1 Cl1 105.3(2)
C5 N1 C1 117.3(9)
C5 N1 Cu1 115.0(7)
C1 N1 Cu1 127.5(7)
C7 N2 C6 99.6(9)
C7 N2 Cu1 145.8(8)
C6 N2 Cu1 114.0(7)
C6 N3 N4 101.1(8)
C7 N4 N3 111.4(10)
C7 N4 H4B 124.3
N3 N4 H4B 124.3
C11 N5 C15 117.4(9)
C11 N5 Cu1 130.1(7)
C15 N5 Cu1 112.0(7)
C17 N6 C16 105.3(8)
C17 N6 Cu1 137.3(7)
C16 N6 Cu1 116.6(7)
C16 N7 N8 103.6(8)
C17 N8 N7 110.6(9)
C17 N8 H8B 124.7
N7 N8 H8B 124.7
N1 C1 C2 121.2(10)
N1 C1 H1A 119.4
C2 C1 H1A 119.4
C3 C2 C1 122.3(11)
C3 C2 H2A 118.9
C1 C2 H2A 118.9
C2 C3 C4 117.6(11)
C2 C3 H3A 121.2
C4 C3 H3A 121.2
C3 C4 C5 119.1(11)
C3 C4 H4A 120.5
C5 C4 H4A 120.5
N1 C5 C4 122.6(10)
N1 C5 C6 112.6(9)
C4 C5 C6 124.8(10)
N3 C6 N2 116.7(10)
N3 C6 C5 126.8(10)
N2 C6 C5 116.5(10)
N4 C7 N2 111.2(11)
N4 C7 C8 121.6(12)
N2 C7 C8 127.3(10)
C9 C8 C7 117.9(11)
C9 C8 H8A 121.0
C7 C8 H8A 121.0
C8 C9 C10 118.1(11)
C8 C9 H9A 107.8
C10 C9 H9A 107.8
C8 C9 H9B 107.8
C10 C9 H9B 107.8
H9A C9 H9B 107.1
C17 C10 C9 112.9(10)
C17 C10 H10A 109.0
C9 C10 H10A 109.0
C17 C10 H10B 109.0
C9 C10 H10B 109.0
H10A C10 H10B 107.8
N5 C11 C12 124.0(11)
N5 C11 H11A 118.0
C12 C11 H11A 118.0
C13 C12 C11 119.2(11)
C13 C12 H12A 120.4
C11 C12 H12A 120.4
C14 C13 C12 117.9(11)
C14 C13 H13A 121.0
C12 C13 H13A 121.0
C13 C14 C15 120.8(12)
C13 C14 H14A 119.6
C15 C14 H14A 119.6
N5 C15 C14 120.7(11)
N5 C15 C16 114.3(9)
C14 C15 C16 125.0(10)
N7 C16 N6 111.5(9)
N7 C16 C15 131.3(9)
N6 C16 C15 117.2(9)
N8 C17 N6 109.1(10)
N8 C17 C10 126.8(10)
N6 C17 C10 124.0(9)
N6A Cu2 N2A 94.2(3)
N6A Cu2 N1A 173.7(4)
N2A Cu2 N1A 80.6(3)
N6A Cu2 N5A 78.6(3)
N2A Cu2 N5A 129.8(3)
N1A Cu2 N5A 102.0(3)
N6A Cu2 Cl2 93.7(3)
N2A Cu2 Cl2 128.2(3)
N1A Cu2 Cl2 92.3(3)
N5A Cu2 Cl2 102.0(2)
C1A N1A C5A 116.5(9)
C1A N1A Cu2 126.1(7)
C5A N1A Cu2 116.5(7)
C7A N2A C6A 103.5(8)
C7A N2A Cu2 143.4(7)
C6A N2A Cu2 113.0(6)
C6A N3A N4A 102.1(8)
N3A N4A C7A 111.9(9)
N3A N4A H4AB 124.0
C7A N4A H4AB 124.0
C11A N5A C15A 117.3(10)
C11A N5A Cu2 130.3(8)
C15A N5A Cu2 112.1(8)
C17A N6A C16A 104.6(9)
C17A N6A Cu2 136.7(7)
C16A N6A Cu2 117.9(7)
C16A N7A N8A 103.7(8)
C17A N8A N7A 111.6(10)
C17A N8A H8AC 124.2
N7A N8A H8AC 124.2
N1A C1A C2A 122.3(10)
N1A C1A H1AA 118.8
C2A C1A H1AA 118.9
C3A C2A C1A 120.7(12)
C3A C2A H2AA 119.6
C1A C2A H2AA 119.6
C2A C3A C4A 118.4(11)
C2A C3A H3AA 120.8
C4A C3A H3AA 120.8
C5A C4A C3A 118.5(10)
C5A C4A H4AA 120.8
C3A C4A H4AA 120.8
C4A C5A N1A 123.6(10)
C4A C5A C6A 124.3(9)
N1A C5A C6A 112.1(9)
N3A C6A N2A 114.9(9)
N3A C6A C5A 128.0(9)
N2A C6A C5A 117.1(8)
N2A C7A N4A 107.6(9)
N2A C7A C8A 128.7(9)
N4A C7A C8A 123.6(11)
C9A C8A C7A 117.5(9)
C9A C8A H8AA 107.9
C7A C8A H8AA 107.9
C9A C8A H8AB 107.9
C7A C8A H8AB 107.9
H8AA C8A H8AB 107.2
C8A C9A C10A 116.1(10)
C8A C9A H9AA 108.3
C10A C9A H9AA 108.3
C8A C9A H9AB 108.3
C10A C9A H9AB 108.3
H9AA C9A H9AB 107.4
C17A C10A C9A 113.1(9)
C17A C10A H10C 108.9
C9A C10A H10C 108.9
C17A C10A H10D 108.9
C9A C10A H10D 108.9
H10C C10A H10D 107.8
N5A C11A C12A 124.7(12)
N5A C11A H11B 117.7
C12A C11A H11B 117.7
C13A C12A C11A 115.3(13)
C13A C12A H12B 122.4
C11A C12A H12B 122.4
C14A C13A C12A 120.9(12)
C14A C13A H13B 119.5
C12A C13A H13B 119.5
C13A C14A C15A 120.0(12)
C13A C14A H14B 120.0
C15A C14A H14B 120.0
C14A C15A N5A 121.8(11)
C14A C15A C16A 125.3(11)
N5A C15A C16A 112.8(9)
N7A C16A N6A 113.0(10)
N7A C16A C15A 129.5(9)
N6A C16A C15A 117.4(9)
N8A C17A N6A 107.0(10)
N8A C17A C10A 126.3(11)
N6A C17A C10A 126.6(9)
N2B Cu3 N5B 175.7(4)
N2B Cu3 N6B 94.5(3)
N5B Cu3 N6B 81.5(3)
N2B Cu3 N1B 79.0(3)
N5B Cu3 N1B 102.5(3)
N6B Cu3 N1B 131.6(3)
N2B Cu3 Cl3 91.7(3)
N5B Cu3 Cl3 92.0(3)
N6B Cu3 Cl3 129.1(3)
N1B Cu3 Cl3 99.2(2)
C1B N1B C5B 120.1(10)
C1B N1B Cu3 128.3(8)
C5B N1B Cu3 111.2(8)
C7B N2B C6B 105.3(10)
C7B N2B Cu3 138.3(8)
C6B N2B Cu3 115.9(8)
C6B N3B N4B 100.7(9)
C7B N4B N3B 110.9(10)
C7B N4B H4BB 124.6
N3B N4B H4BB 124.6
C11B N5B C15B 115.0(9)
C11B N5B Cu3 127.6(7)
C15B N5B Cu3 116.7(7)
C17B N6B C16B 102.7(8)
C17B N6B Cu3 144.2(7)
C16B N6B Cu3 113.1(7)
C16B N7B N8B 100.3(8)
C17B N8B N7B 113.1(9)
C17B N8B H8BC 123.5
N7B N8B H8BC 123.5
N1B C1B C2B 120.8(12)
N1B C1B H1BA 119.6
C2B C1B H1BA 119.6
C3B C2B C1B 119.7(13)
C3B C2B H2BA 120.1
C1B C2B H2BA 120.1
C2B C3B C4B 119.7(13)
C2B C3B H3BA 120.1
C4B C3B H3BA 120.1
C3B C4B C5B 118.6(13)
C3B C4B H4BA 120.7
C5B C4B H4BA 120.7
N1B C5B C4B 120.9(12)
N1B C5B C6B 114.9(9)
C4B C5B C6B 124.2(12)
N3B C6B N2B 114.0(11)
N3B C6B C5B 127.9(10)
N2B C6B C5B 118.1(10)
N2B C7B N4B 109.2(11)
N2B C7B C8B 125.2(10)
N4B C7B C8B 125.6(12)
C7B C8B C9B 114.5(9)
C7B C8B H8BA 108.6
C9B C8B H8BA 108.6
C7B C8B H8BB 108.6
C9B C8B H8BB 108.6
H8BA C8B H8BB 107.6
C8B C9B C10B 115.4(10)
C8B C9B H9BA 108.4
C10B C9B H9BA 108.4
C8B C9B H9BB 108.4
C10B C9B H9BB 108.4
H9BA C9B H9BB 107.5
C17B C10B C9B 117.4(10)
C17B C10B H10F 107.9
C9B C10B H10F 107.9
C17B C10B H10G 107.9
C9B C10B H10G 107.9
H10F C10B H10G 107.2
N5B C11B C12B 122.5(10)
N5B C11B H11D 118.7
C12B C11B H11D 118.7
C13B C12B C11B 117.9(11)
C13B C12B H12D 121.0
C11B C12B H12D 121.1
C12B C13B C14B 122.1(11)
C12B C13B H13D 119.0
C14B C13B H13D 119.0
C15B C14B C13B 118.0(10)
C15B C14B H14D 121.0
C13B C14B H14D 121.0
C14B C15B N5B 124.3(10)
C14B C15B C16B 125.2(10)
N5B C15B C16B 110.5(8)
N7B C16B N6B 116.7(9)
N7B C16B C15B 125.5(9)
N6B C16B C15B 117.7(8)
N8B C17B N6B 107.2(9)
N8B C17B C10B 125.0(11)
N6B C17B C10B 127.7(10)
N2C Cu4 N6C 95.5(4)
N2C Cu4 N5C 177.0(4)
N6C Cu4 N5C 81.5(4)
N2C Cu4 N1C 78.0(3)
N6C Cu4 N1C 131.5(3)
N5C Cu4 N1C 103.9(4)
N2C Cu4 Cl4 90.8(3)
N6C Cu4 Cl4 130.3(3)
N5C Cu4 Cl4 91.3(3)
N1C Cu4 Cl4 98.1(2)
C1C N1C C5C 118.4(9)
C1C N1C Cu4 130.1(8)
C5C N1C Cu4 110.5(7)
C7C N2C C6C 103.3(9)
C7C N2C Cu4 136.6(7)
C6C N2C Cu4 117.7(7)
C6C N3C N4C 101.6(8)
C7C N4C N3C 111.1(9)
C7C N4C H4CB 124.5
N3C N4C H4CB 124.5
C15C N5C C11C 116.8(9)
C15C N5C Cu4 115.9(7)
C11C N5C Cu4 127.1(8)
C17C N6C C16C 103.6(9)
C17C N6C Cu4 143.9(8)
C16C N6C Cu4 112.3(7)
C16C N7C N8C 99.5(8)
C17C N8C N7C 113.9(9)
C17C N8C H8CC 123.0
N7C N8C H8CC 123.0
N1C C1C C2C 123.6(12)
N1C C1C H1CA 118.2
C2C C1C H1CA 118.2
C3C C2C C1C 119.0(12)
C3C C2C H2CA 120.5
C1C C2C H2CA 120.5
C4C C3C C2C 118.5(12)
C4C C3C H3CA 120.7
C2C C3C H3CA 120.7
C3C C4C C5C 121.2(12)
C3C C4C H4CA 119.4
C5C C4C H4CA 119.4
N1C C5C C4C 119.2(11)
N1C C5C C6C 115.0(9)
C4C C5C C6C 125.5(11)
N3C C6C N2C 115.9(10)
N3C C6C C5C 128.2(10)
N2C C6C C5C 115.7(9)
N2C C7C N4C 108.1(10)
N2C C7C C8C 127.1(9)
N4C C7C C8C 124.8(11)
C9C C8C C7C 112.4(9)
C9C C8C H8CA 109.1
C7C C8C H8CA 109.1
C9C C8C H8CB 109.1
C7C C8C H8CB 109.1
H8CA C8C H8CB 107.9
C10C C9C C8C 119.9(10)
C10C C9C H9CA 107.3
C8C C9C H9CA 107.3
C10C C9C H9CB 107.3
C8C C9C H9CB 107.3
H9CA C9C H9CB 106.9
C9C C10C C17C 117.8(10)
C9C C10C H10E 107.9
C17C C10C H10E 107.9
C9C C10C H10H 107.9
C17C C10C H10H 107.9
H10E C10C H10H 107.2
N5C C11C C12C 122.4(11)
N5C C11C H11C 118.8
C12C C11C H11C 118.8
C11C C12C C13C 120.7(12)
C11C C12C H12C 119.6
C13C C12C H12C 119.6
C14C C13C C12C 118.1(12)
C14C C13C H13C 121.0
C12C C13C H13C 121.0
C13C C14C C15C 118.4(11)
C13C C14C H14C 120.8
C15C C14C H14C 120.8
N5C C15C C14C 123.6(10)
N5C C15C C16C 111.7(9)
C14C C15C C16C 124.6(10)
N7C C16C N6C 115.1(10)
N7C C16C C15C 126.6(10)
N6C C16C C15C 118.2(10)
N8C C17C N6C 107.8(10)
N8C C17C C10C 124.8(11)
N6C C17C C10C 127.1(10)
H1W1 O1W H2W1 96.7
H1W2 O2W H2W2 96.6
H2W3 O3W H1W3 115.0

loop_
_geom_bond_atom_site_label_1
_geom_bond_atom_site_label_2
_geom_bond_distance
Cu1 N2 1.938(10)
Cu1 N6 1.969(8)
Cu1 N1 2.039(8)
Cu1 N5 2.202(8)
Cu1 Cl1 2.305(3)
N1 C5 1.343(11)
N1 C1 1.354(12)
N2 C7 1.338(14)
N2 C6 1.398(12)
N3 C6 1.310(12)
N3 N4 1.355(11)
N4 C7 1.328(12)
N4 H4B 0.8600
N5 C11 1.300(13)
N5 C15 1.336(11)
N6 C17 1.329(13)
N6 C16 1.373(11)
N7 C16 1.323(12)
N7 N8 1.374(12)
N8 C17 1.313(11)
N8 H8B 0.8600
C1 C2 1.373(14)
C1 H1A 0.9300
C2 C3 1.341(14)
C2 H2A 0.9300
C3 C4 1.382(15)
C3 H3A 0.9300
C4 C5 1.395(13)
C4 H4A 0.9300
C5 C6 1.446(14)
C7 C8 1.549(17)
C8 C9 1.474(17)
C8 H8A 0.9300
C9 C10 1.520(15)
C9 H9A 0.9700
C9 H9B 0.9700
C10 C17 1.492(14)
C10 H10A 0.9700
C10 H10B 0.9700
C11 C12 1.377(14)
C11 H11A 0.9300
C12 C13 1.376(15)
C12 H12A 0.9300
C13 C14 1.312(16)
C13 H13A 0.9300
C14 C15 1.426(14)
C14 H14A 0.9300
C15 C16 1.467(14)
Cu2 N6A 1.949(9)
Cu2 N2A 2.005(8)
Cu2 N1A 2.028(9)
Cu2 N5A 2.200(9)
Cu2 Cl2 2.319(3)
N1A C1A 1.352(12)
N1A C5A 1.361(11)
N2A C7A 1.324(12)
N2A C6A 1.401(11)
N3A C6A 1.292(11)
N3A N4A 1.361(11)
N4A C7A 1.363(12)
N4A H4AB 0.8600
N5A C11A 1.301(14)
N5A C15A 1.368(13)
N6A C17A 1.353(13)
N6A C16A 1.365(11)
N7A C16A 1.311(13)
N7A N8A 1.346(12)
N8A C17A 1.339(12)
N8A H8AC 0.8600
C1A C2A 1.362(14)
C1A H1AA 0.9300
C2A C3A 1.358(14)
C2A H2AA 0.9300
C3A C4A 1.393(14)
C3A H3AA 0.9300
C4A C5A 1.359(13)
C4A H4AA 0.9300
C5A C6A 1.456(13)
C7A C8A 1.513(14)
C8A C9A 1.496(15)
C8A H8AA 0.9700
C8A H8AB 0.9700
C9A C10A 1.525(15)
C9A H9AA 0.9700
C9A H9AB 0.9700
C10A C17A 1.479(15)
C10A H10C 0.9700
C10A H10D 0.9700
C11A C12A 1.406(15)
C11A H11B 0.9300
C12A C13A 1.401(17)
C12A H12B 0.9300
C13A C14A 1.325(17)
C13A H13B 0.9300
C14A C15A 1.368(14)
C14A H14B 0.9300
C15A C16A 1.476(15)
Cu3 N2B 1.975(9)
Cu3 N5B 2.010(8)
Cu3 N6B 2.017(8)
Cu3 N1B 2.183(9)
Cu3 Cl3 2.332(3)
N1B C1B 1.336(14)
N1B C5B 1.346(13)
N2B C7B 1.287(14)
N2B C6B 1.359(12)
N3B C6B 1.304(13)
N3B N4B 1.394(13)
N4B C7B 1.312(12)
N4B H4BB 0.8600
N5B C11B 1.352(12)
N5B C15B 1.382(11)
N6B C17B 1.350(12)
N6B C16B 1.366(11)
N7B C16B 1.284(11)
N7B N8B 1.373(11)
N8B C17B 1.319(12)
N8B H8BC 0.8600
C1B C2B 1.413(15)
C1B H1BA 0.9300
C2B C3B 1.364(18)
C2B H2BA 0.9300
C3B C4B 1.376(18)
C3B H3BA 0.9300
C4B C5B 1.423(14)
C4B H4BA 0.9300
C5B C6B 1.444(16)
C7B C8B 1.502(15)
C8B C9B 1.525(15)
C8B H8BA 0.9700
C8B H8BB 0.9700
C9B C10B 1.549(16)
C9B H9BA 0.9700
C9B H9BB 0.9700
C10B C17B 1.460(14)
C10B H10F 0.9700
C10B H10G 0.9700
C11B C12B 1.408(14)
C11B H11D 0.9300
C12B C13B 1.326(14)
C12B H12D 0.9300
C13B C14B 1.362(14)
C13B H13D 0.9300
C14B C15B 1.339(12)
C14B H14D 0.9300
C15B C16B 1.506(14)
Cu4 N2C 1.941(8)
Cu4 N6C 1.998(9)
Cu4 N5C 2.019(8)
Cu4 N1C 2.182(8)
Cu4 Cl4 2.335(3)
N1C C1C 1.343(13)
N1C C5C 1.359(12)
N2C C7C 1.332(13)
N2C C6C 1.380(12)
N3C C6C 1.298(12)
N3C N4C 1.378(12)
N4C C7C 1.359(11)
N4C H4CB 0.8600
N5C C15C 1.340(11)
N5C C11C 1.342(13)
N6C C17C 1.312(12)
N6C C16C 1.355(12)
N7C C16C 1.317(12)
N7C N8C 1.347(11)
N8C C17C 1.307(12)
N8C H8CC 0.8600
C1C C2C 1.381(15)
C1C H1CA 0.9300
C2C C3C 1.373(17)
C2C H2CA 0.9300
C3C C4C 1.361(17)
C3C H3CA 0.9300
C4C C5C 1.421(14)
C4C H4CA 0.9300
C5C C6C 1.427(15)
C7C C8C 1.531(14)
C8C C9C 1.513(14)
C8C H8CA 0.9700
C8C H8CB 0.9700
C9C C10C 1.494(16)
C9C H9CA 0.9700
C9C H9CB 0.9700
C10C C17C 1.507(14)
C10C H10E 0.9700
C10C H10H 0.9700
C11C C12C 1.367(14)
C11C H11C 0.9300
C12C C13C 1.374(15)
C12C H12C 0.9300
C13C C14C 1.369(15)
C13C H13C 0.9300
C14C C15C 1.393(14)
C14C H14C 0.9300
C15C C16C 1.485(14)
O1W H1W1 0.8270
O1W H2W1 0.8238
O2W H1W2 0.8266
O2W H2W2 0.8246
O3W H2W3 0.8203
O3W H1W3 0.8224
